data_7060003
loop_
_publ_author_name
'Mikhailov, Artem A.'
'Komarov, Vladislav Yu.'
'Sukhikh, Aleksandr S.'
'Pishchur, Denis P.'
'Schaniel, Dominik'
'Kostin, Gennadiy A.'

_publ_section_title
;
 The impact of counterion on the metastable state properties of nitrosyl
 ruthenium complexes
;
_journal_issue 41
_journal_name_full 'New Journal of Chemistry'
_journal_page_first 18014
_journal_page_last 18024
_journal_paper_doi 10.1039/D0NJ04436A
_journal_volume 44
_journal_year 2020
_chemical_absolute_configuration ad
_chemical_formula_moiety 'Cl6 Pt, F H12 N5 O Ru'
_chemical_formula_sum 'Cl6 F H12 N5 O Pt Ru'
_chemical_formula_weight 626.01
_space_group_crystal_system orthorhombic
_space_group_IT_number 19
_space_group_name_Hall 'P 2ac 2ab'
_space_group_name_H-M_alt 'P 21 21 21'
_atom_sites_solution_hydrogens geom
_atom_sites_solution_primary dual
_audit_creation_date 2020-02-29
_audit_creation_method
;
Olex2 1.3
(compiled 2020.02.04 svn.rd84adfe8 for OlexSys, GUI svn.r6032)
;
_audit_update_record
;
2020-07-15 deposited with the CCDC.	2020-09-24 downloaded from the CCDC.
;
_cell_angle_alpha 90
_cell_angle_beta 90
_cell_angle_gamma 90
_cell_formula_units_Z 4
_cell_length_a 7.0583(5)
_cell_length_b 8.7624(6)
_cell_length_c 22.0421(14)
_cell_measurement_reflns_used 9913
_cell_measurement_temperature 150(2)
_cell_measurement_theta_max 30.56
_cell_measurement_theta_min 2.50
_cell_volume 1363.25(16)
_computing_cell_refinement 'Bruker SAINT'
_computing_data_collection 'Bruker APEX2'
_computing_data_reduction 'Bruker SAINT'
_computing_molecular_graphics 'Olex2 1.3 (Dolomanov et al., 2009)'
_computing_publication_material 'Olex2 1.3 (Dolomanov et al., 2009)'
_computing_structure_refinement 'SHELXL 2014/7 (Sheldrick, 2015)'
_computing_structure_solution 'SHELXT 2014/5 (Sheldrick, 2014)'
_diffrn_ambient_temperature 150(2)
_diffrn_detector_area_resol_mean 8.33
_diffrn_measured_fraction_theta_full 1.000
_diffrn_measured_fraction_theta_max 0.973
_diffrn_measurement_device_type 'Bruker APEX2 CCD area detector'
_diffrn_measurement_method '\w and \f scans'
_diffrn_radiation_monochromator graphite
_diffrn_radiation_type MoK\a
_diffrn_radiation_wavelength 0.71073
_diffrn_reflns_av_R_equivalents 0.0534
_diffrn_reflns_av_unetI/netI 0.0340
_diffrn_reflns_Laue_measured_fraction_full 1.000
_diffrn_reflns_Laue_measured_fraction_max 0.973
_diffrn_reflns_limit_h_max 9
_diffrn_reflns_limit_h_min -9
_diffrn_reflns_limit_k_max 12
_diffrn_reflns_limit_k_min -12
_diffrn_reflns_limit_l_max 30
_diffrn_reflns_limit_l_min -31
_diffrn_reflns_number 44736
_diffrn_reflns_point_group_measured_fraction_full 1.000
_diffrn_reflns_point_group_measured_fraction_max 0.962
_diffrn_reflns_theta_full 25.242
_diffrn_reflns_theta_max 30.650
_diffrn_reflns_theta_min 1.848
_diffrn_source 'sealed tube'
_diffrn_source_current 35.0
_diffrn_source_power 1.75
_diffrn_source_voltage 50.0
_exptl_absorpt_coefficient_mu 12.528
_exptl_absorpt_correction_T_max 0.7461
_exptl_absorpt_correction_T_min 0.5662
_exptl_absorpt_correction_type multi-scan
_exptl_absorpt_process_details
;
SADABS-2012/1 (Bruker,2012) was used for absorption correction.
wR2(int) was 0.0830 before and 0.0487 after correction.
The Ratio of minimum to maximum transmission is 0.7589.
The \l/2 correction factor is 0.0015.
;
_exptl_crystal_colour yellow
_exptl_crystal_colour_primary yellow
_exptl_crystal_density_diffrn 3.050
_exptl_crystal_description prism
_exptl_crystal_F_000 1152
_exptl_crystal_size_max 0.07
_exptl_crystal_size_mid 0.03
_exptl_crystal_size_min 0.03
_refine_diff_density_max 1.082
_refine_diff_density_min -1.780
_refine_diff_density_rms 0.232
_refine_ls_abs_structure_details
;
 Flack x determined using 1407 quotients [(I+)-(I-)]/[(I+)+(I-)]
 (Parsons, Flack and Wagner, Acta Cryst. B69 (2013) 249-259).
;
_refine_ls_abs_structure_Flack -0.011(3)
_refine_ls_extinction_coef 0.00028(3)
_refine_ls_extinction_expression Fc^*^=kFc[1+0.001xFc^2^\l^3^/sin(2\q)]^-1/4^
_refine_ls_extinction_method 'SHELXL-2014/7 (Sheldrick 2014'
_refine_ls_goodness_of_fit_ref 1.056
_refine_ls_hydrogen_treatment constr
_refine_ls_matrix_type full
_refine_ls_number_parameters 137
_refine_ls_number_reflns 4053
_refine_ls_number_restraints 0
_refine_ls_restrained_S_all 1.056
_refine_ls_R_factor_all 0.0329
_refine_ls_R_factor_gt 0.0251
_refine_ls_shift/su_max 0.002
_refine_ls_shift/su_mean 0.000
_refine_ls_structure_factor_coef Fsqd
_refine_ls_weighting_details 'w=1/[\s^2^(Fo^2^)+(0.0020P)^2^+4.4430P] where P=(Fo^2^+2Fc^2^)/3'
_refine_ls_weighting_scheme calc
_refine_ls_wR_factor_gt 0.0340
_refine_ls_wR_factor_ref 0.0359
_reflns_Friedel_coverage 0.717
_reflns_Friedel_fraction_full 1.000
_reflns_Friedel_fraction_max 0.946
_reflns_number_gt 3651
_reflns_number_total 4053
_reflns_threshold_expression 'I > 2\s(I)'
_cod_data_source_file d0nj04436a2.cif
_cod_data_source_block bra008_150k_ma1
_cod_depositor_comments 'Adding full bibliography for 7060003--7060004.cif.'
_cod_original_formula_sum 'Cl6 H12 F N5 O Pt Ru'
_cod_database_code 7060003
_shelx_shelxl_version_number 2014/7
_shelx_space_group_comment
;
The symmetry employed for this shelxl refinement is uniquely defined
by the following loop, which should always be used as a source of
symmetry information in preference to the above space-group names.
They are only intended as comments.
;
_shelx_estimated_absorpt_t_max 0.705
_shelx_estimated_absorpt_t_min 0.474
_olex2_refinement_description
;
1. Fixed Uiso
 At 1.2 times of:
  All N(H,H,H) groups
2.a Idealised Me refined with riding coordinates:
 N1(H1A,H1B,H1C), N3(H3A,H3B,H3C), N2(H2A,H2B,H2C), N4(H4A,H4B,H4C)
;
_olex2_submission_special_instructions 'No special instructions were received'

loop_
_space_group_symop_operation_xyz
'x, y, z'
'-x+1/2, -y, z+1/2'
'-x, y+1/2, -z+1/2'
'x+1/2, -y+1/2, -z'

loop_
_atom_site_label
_atom_site_type_symbol
_atom_site_fract_x
_atom_site_fract_y
_atom_site_fract_z
_atom_site_U_iso_or_equiv
_atom_site_adp_type
_atom_site_occupancy
_atom_site_site_symmetry_order
_atom_site_calc_flag
_atom_site_refinement_flags_posn
_atom_site_refinement_flags_adp
_atom_site_refinement_flags_occupancy
_atom_site_disorder_assembly
_atom_site_disorder_group
Pt1 Pt 0.65885(3) 0.85710(2) 0.87653(2) 0.00740(5) Uani 1 1 d . . . . .
Ru1 Ru 1.13558(6) 0.36598(5) 0.87831(2) 0.00773(9) Uani 1 1 d . . . . .
Cl5 Cl 0.4228(2) 0.79590(19) 0.80721(7) 0.0139(3) Uani 1 1 d . . . . .
Cl6 Cl 0.8922(2) 0.91791(18) 0.94609(7) 0.0131(3) Uani 1 1 d . . . . .
Cl3 Cl 0.6515(2) 0.60997(14) 0.91437(6) 0.0121(3) Uani 1 1 d . . . . .
Cl2 Cl 0.4253(2) 0.92232(19) 0.94550(7) 0.0139(3) Uani 1 1 d . . . . .
Cl1 Cl 0.6650(2) 1.10473(15) 0.83807(7) 0.0162(3) Uani 1 1 d . . . . .
Cl4 Cl 0.8926(2) 0.79128(19) 0.80675(7) 0.0141(3) Uani 1 1 d . . . . .
F1 F 1.3281(6) 0.3135(4) 0.93599(15) 0.0160(8) Uani 1 1 d . . . . .
O1 O 0.8374(7) 0.4342(5) 0.79332(18) 0.0175(9) Uani 1 1 d . . . . .
N1 N 1.1512(8) 0.5856(5) 0.9160(2) 0.0104(10) Uani 1 1 d . . . . .
H1A H 1.1707 0.6551 0.8860 0.012 Uiso 1 1 calc R U . . .
H1B H 1.2489 0.5896 0.9429 0.012 Uiso 1 1 calc R U . . .
H1C H 1.0408 0.6072 0.9355 0.012 Uiso 1 1 calc R U . . .
N3 N 1.1576(8) 0.1381(5) 0.8488(2) 0.0133(9) Uani 1 1 d . . . . .
H3A H 1.2023 0.1361 0.8101 0.016 Uiso 1 1 calc R U . . .
H3B H 1.0414 0.0933 0.8501 0.016 Uiso 1 1 calc R U . . .
H3C H 1.2387 0.0865 0.8735 0.016 Uiso 1 1 calc R U . . .
N2 N 1.3609(8) 0.4191(6) 0.8200(2) 0.0128(11) Uani 1 1 d . . . . .
H2A H 1.3382 0.3785 0.7827 0.015 Uiso 1 1 calc R U . . .
H2B H 1.4703 0.3797 0.8353 0.015 Uiso 1 1 calc R U . . .
H2C H 1.3719 0.5223 0.8168 0.015 Uiso 1 1 calc R U . . .
N5 N 0.9589(7) 0.4099(6) 0.8269(2) 0.0100(11) Uani 1 1 d . . . . .
N4 N 0.9414(8) 0.3031(6) 0.9464(2) 0.0151(12) Uani 1 1 d . . . . .
H4A H 0.9005 0.2061 0.9396 0.018 Uiso 1 1 calc R U . . .
H4B H 0.8408 0.3680 0.9458 0.018 Uiso 1 1 calc R U . . .
H4C H 0.9991 0.3080 0.9833 0.018 Uiso 1 1 calc R U . . .

loop_
_atom_site_aniso_label
_atom_site_aniso_U_11
_atom_site_aniso_U_22
_atom_site_aniso_U_33
_atom_site_aniso_U_23
_atom_site_aniso_U_13
_atom_site_aniso_U_12
Pt1 0.00700(9) 0.00769(9) 0.00750(9) 0.00078(9) -0.00030(10) -0.00028(9)
Ru1 0.0090(2) 0.00730(18) 0.00688(18) -0.00021(19) -0.00035(19) 0.00026(19)
Cl5 0.0136(7) 0.0174(8) 0.0108(8) 0.0025(6) -0.0031(6) -0.0032(6)
Cl6 0.0121(8) 0.0137(7) 0.0136(8) -0.0004(6) -0.0033(5) -0.0026(6)
Cl3 0.0140(6) 0.0093(7) 0.0130(6) 0.0026(5) -0.0002(6) -0.0004(7)
Cl2 0.0134(7) 0.0156(8) 0.0127(8) -0.0012(7) 0.0026(6) 0.0033(6)
Cl1 0.0158(7) 0.0105(7) 0.0224(7) 0.0061(5) -0.0020(7) -0.0008(7)
Cl4 0.0120(8) 0.0181(8) 0.0123(8) 0.0026(6) 0.0034(6) 0.0011(6)
F1 0.0185(19) 0.0161(18) 0.0135(17) 0.0001(14) -0.0052(17) 0.0016(18)
O1 0.016(2) 0.021(2) 0.016(2) -0.0030(18) -0.006(2) 0.001(2)
N1 0.011(2) 0.010(2) 0.010(2) -0.0002(18) -0.001(2) 0.002(2)
N3 0.014(2) 0.010(2) 0.016(2) -0.002(2) -0.001(2) 0.003(3)
N2 0.011(3) 0.017(3) 0.011(3) -0.004(2) 0.003(2) -0.001(3)
N5 0.011(3) 0.009(2) 0.009(3) 0.001(2) 0.003(2) 0.002(2)
N4 0.016(3) 0.012(3) 0.017(3) 0.004(2) 0.000(2) -0.002(2)

loop_
_atom_type_symbol
_atom_type_description
_atom_type_scat_dispersion_real
_atom_type_scat_dispersion_imag
_atom_type_scat_source
Cl Cl 0.1484 0.1585 'International Tables Vol C Tables 4.2.6.8 and 6.1.1.4'
F F 0.0171 0.0103 'International Tables Vol C Tables 4.2.6.8 and 6.1.1.4'
H H 0.0000 0.0000 'International Tables Vol C Tables 4.2.6.8 and 6.1.1.4'
N N 0.0061 0.0033 'International Tables Vol C Tables 4.2.6.8 and 6.1.1.4'
O O 0.0106 0.0060 'International Tables Vol C Tables 4.2.6.8 and 6.1.1.4'
Pt Pt -1.7033 8.3905 'International Tables Vol C Tables 4.2.6.8 and 6.1.1.4'
Ru Ru -1.2594 0.8363 'International Tables Vol C Tables 4.2.6.8 and 6.1.1.4'

loop_
_exptl_crystal_face_index_h
_exptl_crystal_face_index_k
_exptl_crystal_face_index_l
_exptl_crystal_face_perp_dist
1.00 -1.00 0.00 0.0130
1.00 1.00 2.00 0.0250
1.00 1.00 0.00 0.0150
-1.00 -1.00 0.00 0.0250
0.00 0.00 -1.00 0.0300
0.00 0.00 1.00 0.0520
-2.00 2.00 -1.00 0.0160

loop_
_geom_angle_atom_site_label_1
_geom_angle_atom_site_label_2
_geom_angle_atom_site_label_3
_geom_angle
_geom_angle_site_symmetry_1
_geom_angle_site_symmetry_3
_geom_angle_publ_flag
Cl5 Pt1 Cl1 89.37(6) . . ?
Cl5 Pt1 Cl4 90.94(5) . . ?
Cl6 Pt1 Cl5 179.60(6) . . ?
Cl6 Pt1 Cl3 89.58(6) . . ?
Cl6 Pt1 Cl2 90.86(5) . . ?
Cl6 Pt1 Cl1 90.77(6) . . ?
Cl6 Pt1 Cl4 89.44(6) . . ?
Cl3 Pt1 Cl5 90.28(6) . . ?
Cl3 Pt1 Cl1 179.65(6) . . ?
Cl3 Pt1 Cl4 91.27(6) . . ?
Cl2 Pt1 Cl5 88.76(6) . . ?
Cl2 Pt1 Cl3 88.77(6) . . ?
Cl2 Pt1 Cl1 91.27(6) . . ?
Cl2 Pt1 Cl4 179.70(6) . . ?
Cl4 Pt1 Cl1 88.69(6) . . ?
F1 Ru1 N1 85.39(18) . . ?
F1 Ru1 N3 85.70(17) . . ?
F1 Ru1 N2 85.5(2) . . ?
F1 Ru1 N4 85.73(18) . . ?
N1 Ru1 N3 171.0(2) . . ?
N1 Ru1 N4 89.5(2) . . ?
N3 Ru1 N4 91.1(2) . . ?
N2 Ru1 N1 90.0(2) . . ?
N2 Ru1 N3 88.0(2) . . ?
N2 Ru1 N4 171.3(2) . . ?
N5 Ru1 F1 178.7(2) . . ?
N5 Ru1 N1 95.4(2) . . ?
N5 Ru1 N3 93.5(2) . . ?
N5 Ru1 N2 95.5(2) . . ?
N5 Ru1 N4 93.2(2) . . ?
Ru1 N1 H1A 109.5 . . ?
Ru1 N1 H1B 109.5 . . ?
Ru1 N1 H1C 109.5 . . ?
H1A N1 H1B 109.5 . . ?
H1A N1 H1C 109.5 . . ?
H1B N1 H1C 109.5 . . ?
Ru1 N3 H3A 109.5 . . ?
Ru1 N3 H3B 109.5 . . ?
Ru1 N3 H3C 109.5 . . ?
H3A N3 H3B 109.5 . . ?
H3A N3 H3C 109.5 . . ?
H3B N3 H3C 109.5 . . ?
Ru1 N2 H2A 109.5 . . ?
Ru1 N2 H2B 109.5 . . ?
Ru1 N2 H2C 109.5 . . ?
H2A N2 H2B 109.5 . . ?
H2A N2 H2C 109.5 . . ?
H2B N2 H2C 109.5 . . ?
O1 N5 Ru1 177.4(5) . . ?
Ru1 N4 H4A 109.5 . . ?
Ru1 N4 H4B 109.5 . . ?
Ru1 N4 H4C 109.5 . . ?
H4A N4 H4B 109.5 . . ?
H4A N4 H4C 109.5 . . ?
H4B N4 H4C 109.5 . . ?

loop_
_geom_bond_atom_site_label_1
_geom_bond_atom_site_label_2
_geom_bond_distance
_geom_bond_site_symmetry_2
_geom_bond_publ_flag
Pt1 Cl5 2.3231(16) . ?
Pt1 Cl6 2.3126(15) . ?
Pt1 Cl3 2.3210(13) . ?
Pt1 Cl2 2.3140(16) . ?
Pt1 Cl1 2.3300(14) . ?
Pt1 Cl4 2.3281(15) . ?
Ru1 F1 1.917(4) . ?
Ru1 N1 2.099(5) . ?
Ru1 N3 2.105(5) . ?
Ru1 N2 2.097(5) . ?
Ru1 N5 1.728(5) . ?
Ru1 N4 2.107(5) . ?
O1 N5 1.153(7) . ?
N1 H1A 0.9100 . ?
N1 H1B 0.9100 . ?
N1 H1C 0.9100 . ?
N3 H3A 0.9100 . ?
N3 H3B 0.9100 . ?
N3 H3C 0.9100 . ?
N2 H2A 0.9100 . ?
N2 H2B 0.9100 . ?
N2 H2C 0.9100 . ?
N4 H4A 0.9100 . ?
N4 H4B 0.9100 . ?
N4 H4C 0.9100 . ?
